data_4073176
loop_
_publ_author_name
'Patra, Sanjib K.'
'Bera, Jitendra K.'

_publ_section_title
;
 C&#x2212;C Bond Forming Reaction through Aldol-Type Addition Mediated by
 a [Ru2(CO)4]2+Core
;
_journal_issue 10
_journal_name_full Organometallics
_journal_page_first 2598
_journal_paper_doi 10.1021/om070139j
_journal_volume 26
_journal_year 2007
_chemical_formula_sum 'C30 H30 B2 F8 N4 O6 Ru2'
_chemical_formula_weight 918.34
_chemical_name_systematic
; 
 ? 
;
_space_group_IT_number 4
_symmetry_cell_setting monoclinic
_symmetry_space_group_name_Hall 'P 2yb'
_symmetry_space_group_name_H-M 'P 1 21 1'
_atom_sites_solution_hydrogens geom
_atom_sites_solution_primary direct
_atom_sites_solution_secondary difmap
_audit_creation_method SHELXL-97
_cell_angle_alpha 90.00
_cell_angle_beta 94.025(2)
_cell_angle_gamma 90.00
_cell_formula_units_Z 2
_cell_length_a 9.4518(10)
_cell_length_b 15.8721(17)
_cell_length_c 11.5989(12)
_cell_measurement_temperature 100(2)
_cell_volume 1735.8(3)
_computing_cell_refinement 'Bruker SAINT'
_computing_data_collection 'Bruker APEX'
_computing_data_reduction 'Bruker SAINT'
_computing_molecular_graphics ORTEP
_computing_publication_material ciftab
_computing_structure_refinement 'SHELXL-97 (Sheldrick, 1997)'
_computing_structure_solution 'SHELXS-97 (Sheldrick, 1990)'
_diffrn_ambient_temperature 100(2)
_diffrn_measured_fraction_theta_full 0.996
_diffrn_measured_fraction_theta_max 0.996
_diffrn_measurement_device_type 'Bruker SMART APEX'
_diffrn_measurement_method 'omega scans'
_diffrn_radiation_monochromator graphite
_diffrn_radiation_source 'fine-focus sealed tube'
_diffrn_radiation_type MoK\a
_diffrn_radiation_wavelength 0.71073
_diffrn_reflns_av_R_equivalents 0.0660
_diffrn_reflns_av_sigmaI/netI 0.1152
_diffrn_reflns_limit_h_max 11
_diffrn_reflns_limit_h_min -11
_diffrn_reflns_limit_k_max 19
_diffrn_reflns_limit_k_min -17
_diffrn_reflns_limit_l_max 14
_diffrn_reflns_limit_l_min -14
_diffrn_reflns_number 10276
_diffrn_reflns_theta_full 26.37
_diffrn_reflns_theta_max 26.37
_diffrn_reflns_theta_min 2.18
_exptl_absorpt_coefficient_mu 0.961
_exptl_absorpt_correction_T_max 0.8310
_exptl_absorpt_correction_T_min 0.7951
_exptl_absorpt_correction_type multi-scan
_exptl_absorpt_process_details SADABS
_exptl_crystal_colour yellow
_exptl_crystal_density_diffrn 1.757
_exptl_crystal_density_method 'not measured'
_exptl_crystal_description block
_exptl_crystal_F_000 912
_exptl_crystal_size_max 0.25
_exptl_crystal_size_mid 0.22
_exptl_crystal_size_min 0.20
_refine_diff_density_max 1.077
_refine_diff_density_min -0.660
_refine_diff_density_rms 0.147
_refine_ls_abs_structure_details 'Flack H D (1983), Acta Cryst. A39, 876-881'
_refine_ls_abs_structure_Flack 0.07(4)
_refine_ls_extinction_method none
_refine_ls_goodness_of_fit_ref 0.990
_refine_ls_hydrogen_treatment constr
_refine_ls_matrix_type full
_refine_ls_number_parameters 475
_refine_ls_number_reflns 5591
_refine_ls_number_restraints 13
_refine_ls_restrained_S_all 0.990
_refine_ls_R_factor_all 0.0732
_refine_ls_R_factor_gt 0.0570
_refine_ls_shift/su_max 0.001
_refine_ls_shift/su_mean 0.000
_refine_ls_structure_factor_coef Fsqd
_refine_ls_weighting_details 'calc w=1/[\s^2^(Fo^2^)+(0.0351P)^2^+0.0000P] where P=(Fo^2^+2Fc^2^)/3'
_refine_ls_weighting_scheme calc
_refine_ls_wR_factor_gt 0.0987
_refine_ls_wR_factor_ref 0.1053
_reflns_number_gt 4618
_reflns_number_total 5591
_reflns_threshold_expression >2sigma(I)
_cod_data_source_file om070139jsi20070307_094107.cif
_cod_data_source_block compound3
_cod_depositor_comments
;
The following automatic conversions were performed:

'_symmetry_cell_setting' value 'Monoclinic' changed to 'monoclinic'
according to /home/saulius/struct/CIF-dictionaries/cif_core.dic
dictionary named 'cif_core.dic' version 2.4.1 from 2010-06-29.

Automatic conversion script
Id: cif_fix_values 1715 2011-07-08 13:25:40Z adriana 
;
_cod_original_sg_symbol_H-M P21
_cod_database_code 4073176

loop_
_symmetry_equiv_pos_as_xyz
'x, y, z'
'-x, y+1/2, -z'

loop_
_atom_site_label
_atom_site_type_symbol
_atom_site_fract_x
_atom_site_fract_y
_atom_site_fract_z
_atom_site_U_iso_or_equiv
_atom_site_adp_type
_atom_site_occupancy
_atom_site_symmetry_multiplicity
_atom_site_calc_flag
_atom_site_refinement_flags
Ru1 Ru -0.74025(7) 0.19981(4) -1.17748(6) 0.01138(16) Uani 1 1 d .
Ru2 Ru -0.90660(7) 0.31650(4) -1.26967(6) 0.01163(17) Uani 1 1 d .
O3 O -0.7308(8) 0.4484(4) -1.1439(6) 0.0297(18) Uani 1 1 d .
O1 O -0.4822(6) 0.3061(5) -1.2023(5) 0.0267(16) Uani 1 1 d .
O6 O -1.0914(6) 0.3955(4) -1.3335(5) 0.0144(14) Uani 1 1 d .
O4 O -0.7224(7) 0.3419(4) -1.4672(5) 0.0273(17) Uani 1 1 d .
O2 O -0.6830(7) 0.1293(4) -1.4093(5) 0.0245(16) Uani 1 1 d .
O5 O -0.6493(6) 0.0976(4) -1.0631(5) 0.0147(14) Uani 1 1 d .
N3 N -0.8012(7) 0.2470(4) -1.0120(6) 0.0105(15) Uani 1 1 d .
N1 N -0.9406(7) 0.1300(4) -1.1805(6) 0.0130(16) Uani 1 1 d .
N4 N -1.0089(8) 0.3012(4) -1.1090(6) 0.0135(17) Uani 1 1 d .
N2 N -1.0423(7) 0.2132(5) -1.3310(6) 0.0108(17) Uani 1 1 d .
C37 C -0.7787(9) 0.2375(6) -0.8033(8) 0.016(2) Uani 1 1 d .
C34 C -0.9985(9) 0.2837(5) -0.8996(7) 0.015(2) Uani 1 1 d .
C31 C -1.1455(8) 0.3260(6) -1.1044(7) 0.0147(18) Uani 1 1 d .
H31 H -1.1975 0.3417 -1.1742 0.018 Uiso 1 1 calc R
C23 C -1.1087(11) 0.4539(6) -1.5263(8) 0.025(2) Uani 1 1 d .
H23A H -1.1319 0.5100 -1.4978 0.038 Uiso 1 1 calc R
H23B H -1.1528 0.4463 -1.6046 0.038 Uiso 1 1 calc R
H23C H -1.0056 0.4483 -1.5276 0.038 Uiso 1 1 calc R
C33 C -1.1386(9) 0.3104(7) -0.8995(7) 0.023(2) Uani 1 1 d .
H33 H -1.1821 0.3153 -0.8285 0.028 Uiso 1 1 calc R
C32 C -1.2136(9) 0.3295(6) -1.0002(7) 0.018(2) Uani 1 1 d .
H32 H -1.3107 0.3449 -1.0004 0.022 Uiso 1 1 calc R
C1 C -0.5800(10) 0.2656(6) -1.1902(8) 0.019(2) Uani 1 1 d .
C2 C -0.7048(9) 0.1555(6) -1.3208(8) 0.014(2) Uani 1 1 d .
C36 C -0.9131(10) 0.2624(5) -0.8000(7) 0.016(2) Uani 1 1 d .
H36 H -0.9527 0.2659 -0.7271 0.019 Uiso 1 1 calc R
C3 C -0.7980(10) 0.3998(6) -1.1970(8) 0.017(2) Uani 1 1 d .
C21 C -1.1637(10) 0.3880(6) -1.4477(8) 0.021(2) Uani 1 1 d .
C39 C -0.6886(10) 0.2167(6) -0.6962(7) 0.022(2) Uani 1 1 d .
H39A H -0.7470 0.2174 -0.6297 0.034 Uiso 1 1 calc R
H39B H -0.6127 0.2586 -0.6847 0.034 Uiso 1 1 calc R
H39C H -0.6470 0.1607 -0.7040 0.034 Uiso 1 1 calc R
C22 C -1.3235(11) 0.3991(7) -1.4342(9) 0.035(3) Uani 1 1 d .
H22A H -1.3552 0.3568 -1.3801 0.052 Uiso 1 1 calc R
H22B H -1.3759 0.3919 -1.5095 0.052 Uiso 1 1 calc R
H22C H -1.3411 0.4556 -1.4043 0.052 Uiso 1 1 calc R
C18 C -1.1434(10) 0.2256(5) -1.4160(8) 0.019(2) Uani 1 1 d .
C4 C -0.7983(10) 0.3300(6) -1.3955(7) 0.020(2) Uani 1 1 d .
C17 C -1.2615(9) 0.1685(5) -1.4390(7) 0.016(2) Uani 1 1 d .
C40 C -0.5715(8) 0.2035(6) -0.9268(7) 0.0162(18) Uani 1 1 d .
H40A H -0.5177 0.2125 -0.8515 0.019 Uiso 1 1 calc R
H40B H -0.5308 0.2416 -0.9834 0.019 Uiso 1 1 calc R
C42 C -0.5777(10) 0.0480(6) -0.8731(8) 0.023(2) Uani 1 1 d .
H42A H -0.6729 0.0578 -0.8473 0.034 Uiso 1 1 calc R
H42B H -0.5075 0.0538 -0.8073 0.034 Uiso 1 1 calc R
H42C H -0.5725 -0.0089 -0.9053 0.034 Uiso 1 1 calc R
C13 C -1.1697(9) 0.0180(5) -1.1999(7) 0.016(2) Uani 1 1 d .
H13 H -1.2453 -0.0214 -1.2088 0.019 Uiso 1 1 calc R
C41 C -0.5472(9) 0.1121(5) -0.9651(7) 0.0124(19) Uani 1 1 d .
C11 C -0.9519(9) 0.0668(5) -1.1072(7) 0.016(2) Uani 1 1 d .
H11 H -0.8789 0.0596 -1.0474 0.019 Uiso 1 1 calc R
C19 C -1.3706(9) 0.1834(6) -1.5373(8) 0.025(2) Uani 1 1 d .
H19A H -1.4373 0.1360 -1.5428 0.038 Uiso 1 1 calc R
H19B H -1.3235 0.1882 -1.6097 0.038 Uiso 1 1 calc R
H19C H -1.4223 0.2355 -1.5237 0.038 Uiso 1 1 calc R
C43 C -0.3981(9) 0.1033(6) -1.0052(8) 0.022(2) Uani 1 1 d .
H43A H -0.3882 0.0482 -1.0418 0.033 Uiso 1 1 calc R
H43B H -0.3288 0.1081 -0.9385 0.033 Uiso 1 1 calc R
H43C H -0.3811 0.1479 -1.0609 0.033 Uiso 1 1 calc R
C12 C -1.0664(10) 0.0096(6) -1.1128(8) 0.022(2) Uani 1 1 d .
H12 H -1.0713 -0.0340 -1.0571 0.026 Uiso 1 1 calc R
C20 C -1.1267(9) 0.3007(5) -1.4947(7) 0.016(2) Uani 1 1 d .
H20A H -1.1868 0.2910 -1.5668 0.019 Uiso 1 1 calc R
H20B H -1.0270 0.3023 -1.5156 0.019 Uiso 1 1 calc R
C35 C -0.9360(9) 0.2780(5) -1.0074(8) 0.0133(19) Uani 1 1 d .
C15 C -1.0490(9) 0.1435(5) -1.2646(7) 0.0119(18) Uani 1 1 d .
C38 C -0.7235(10) 0.2294(5) -0.9147(8) 0.017(2) Uani 1 1 d .
C14 C -1.1624(9) 0.0859(5) -1.2760(8) 0.0149(19) Uani 1 1 d .
C16 C -1.2665(10) 0.1026(6) -1.3668(7) 0.018(2) Uani 1 1 d .
H16 H -1.3446 0.0650 -1.3772 0.022 Uiso 1 1 calc R
F11 F -1.1583(6) 0.0344(3) -0.6323(5) 0.0339(15) Uani 1 1 d D
F14 F -1.0048(6) 0.1437(3) -0.6022(5) 0.0307(14) Uani 1 1 d D
F12 F -1.1579(6) 0.1414(3) -0.7636(5) 0.0347(15) Uani 1 1 d D
F13 F -0.9728(6) 0.0479(3) -0.7443(5) 0.0320(15) Uani 1 1 d D
B1A B -1.0756(10) 0.0927(6) -0.6853(8) 0.029(3) Uani 1 1 d D
F24 F -1.3887(5) 0.3366(3) -0.7341(4) 0.0222(13) Uani 1 1 d D
F23 F -1.3440(7) 0.4662(4) -0.8006(6) 0.0488(19) Uani 1 1 d D
F22 F -1.5340(7) 0.3944(4) -0.8756(5) 0.0392(16) Uani 1 1 d D
F21 F -1.5319(7) 0.4440(4) -0.6940(5) 0.053(2) Uani 1 1 d D
B2A B -1.4506(10) 0.4103(6) -0.7755(8) 0.024(3) Uani 1 1 d D

loop_
_atom_site_aniso_label
_atom_site_aniso_U_11
_atom_site_aniso_U_22
_atom_site_aniso_U_33
_atom_site_aniso_U_23
_atom_site_aniso_U_13
_atom_site_aniso_U_12
Ru1 0.0095(4) 0.0134(4) 0.0112(4) -0.0006(3) 0.0003(3) -0.0014(4)
Ru2 0.0115(4) 0.0126(4) 0.0106(4) 0.0005(3) -0.0005(3) -0.0011(4)
O3 0.039(5) 0.028(4) 0.021(4) -0.009(3) -0.006(4) -0.013(4)
O1 0.014(3) 0.036(4) 0.031(4) 0.005(3) 0.005(3) -0.017(3)
O6 0.018(4) 0.013(3) 0.012(3) 0.003(3) -0.003(3) 0.000(3)
O4 0.034(4) 0.030(4) 0.020(4) 0.002(3) 0.018(3) -0.008(3)
O2 0.023(4) 0.036(4) 0.015(4) -0.002(3) 0.004(3) 0.001(3)
O5 0.014(3) 0.018(3) 0.011(3) -0.003(3) -0.006(3) 0.008(3)
N3 0.010(4) 0.009(4) 0.012(4) -0.004(3) 0.000(3) -0.003(3)
N1 0.011(4) 0.014(4) 0.013(4) -0.002(3) -0.002(3) 0.002(3)
N4 0.020(4) 0.011(4) 0.009(4) 0.000(3) 0.000(3) 0.002(3)
N2 0.005(3) 0.018(5) 0.008(4) -0.001(3) -0.005(3) 0.000(3)
C37 0.017(5) 0.019(5) 0.013(5) 0.000(4) 0.000(4) 0.002(4)
C34 0.012(5) 0.023(5) 0.011(5) -0.001(4) 0.000(4) 0.001(4)
C31 0.012(4) 0.009(5) 0.022(5) 0.004(4) 0.001(3) 0.005(4)
C23 0.041(7) 0.018(5) 0.016(5) -0.003(4) -0.008(5) 0.003(5)
C33 0.021(5) 0.028(5) 0.021(5) 0.004(5) 0.006(4) 0.004(5)
C32 0.013(4) 0.022(5) 0.020(5) 0.009(4) 0.006(4) -0.005(4)
C1 0.015(5) 0.024(5) 0.017(5) -0.005(4) -0.007(4) 0.009(4)
C2 0.005(4) 0.016(5) 0.023(6) 0.003(4) 0.000(4) 0.002(4)
C36 0.024(5) 0.011(5) 0.013(5) 0.001(4) 0.000(4) -0.007(4)
C3 0.024(6) 0.009(5) 0.018(5) -0.001(4) -0.002(4) -0.002(4)
C21 0.015(5) 0.027(6) 0.021(6) 0.006(4) 0.000(4) 0.007(4)
C39 0.029(5) 0.025(6) 0.013(5) -0.008(4) 0.003(4) 0.009(4)
C22 0.034(7) 0.044(7) 0.026(6) 0.003(5) -0.006(5) 0.006(6)
C18 0.022(5) 0.023(6) 0.015(5) 0.002(4) 0.013(4) 0.007(4)
C4 0.026(5) 0.021(6) 0.013(5) 0.001(4) -0.006(4) -0.005(5)
C17 0.014(5) 0.022(5) 0.012(5) 0.000(4) -0.001(4) -0.008(4)
C40 0.015(4) 0.015(4) 0.020(5) 0.008(4) 0.005(3) 0.000(5)
C42 0.021(5) 0.028(6) 0.019(5) 0.005(4) -0.004(4) 0.004(5)
C13 0.013(5) 0.014(5) 0.022(5) -0.005(4) 0.003(4) -0.001(4)
C41 0.009(5) 0.020(5) 0.008(4) 0.003(4) -0.002(4) 0.006(4)
C11 0.014(5) 0.021(5) 0.011(5) 0.000(4) -0.004(4) 0.003(4)
C19 0.013(5) 0.035(7) 0.027(6) 0.007(4) -0.006(4) -0.005(4)
C43 0.014(5) 0.027(6) 0.025(6) 0.001(4) 0.003(4) 0.009(4)
C12 0.026(6) 0.017(5) 0.023(6) 0.001(4) 0.007(4) -0.001(4)
C20 0.013(5) 0.026(6) 0.008(4) 0.003(4) -0.004(3) 0.001(4)
C35 0.009(5) 0.010(4) 0.021(5) 0.002(4) -0.001(4) -0.006(4)
C15 0.016(5) 0.014(5) 0.006(4) 0.000(3) 0.004(4) 0.003(4)
C38 0.018(5) 0.019(5) 0.014(5) 0.003(4) 0.003(4) -0.002(4)
C14 0.010(5) 0.017(5) 0.018(5) -0.002(4) 0.005(4) -0.003(4)
C16 0.023(5) 0.022(5) 0.010(5) 0.003(4) 0.004(4) -0.015(4)
F11 0.038(4) 0.025(3) 0.039(4) 0.003(3) 0.004(3) 0.001(3)
F14 0.043(4) 0.022(3) 0.028(3) -0.003(2) 0.005(3) 0.001(3)
F12 0.042(4) 0.025(3) 0.036(4) 0.008(3) -0.003(3) 0.002(3)
F13 0.044(4) 0.021(3) 0.031(4) 0.005(3) 0.006(3) 0.002(3)
B1A 0.037(8) 0.021(7) 0.027(7) 0.001(5) 0.001(6) 0.006(6)
F24 0.020(3) 0.021(3) 0.026(3) 0.006(2) 0.002(2) 0.005(2)
F23 0.044(4) 0.034(4) 0.065(5) 0.030(3) -0.017(4) -0.012(3)
F22 0.040(4) 0.033(4) 0.042(4) -0.006(3) -0.013(3) 0.009(3)
F21 0.058(5) 0.066(5) 0.036(4) -0.011(3) 0.002(3) 0.044(4)
B2A 0.030(7) 0.023(6) 0.018(6) 0.004(5) -0.005(5) 0.006(5)

loop_
_atom_type_symbol
_atom_type_description
_atom_type_scat_dispersion_real
_atom_type_scat_dispersion_imag
_atom_type_scat_source
C C 0.0033 0.0016 'International Tables Vol C Tables 4.2.6.8 and 6.1.1.4'
H H 0.0000 0.0000 'International Tables Vol C Tables 4.2.6.8 and 6.1.1.4'
B B 0.0013 0.0007 'International Tables Vol C Tables 4.2.6.8 and 6.1.1.4'
F F 0.0171 0.0103 'International Tables Vol C Tables 4.2.6.8 and 6.1.1.4'
N N 0.0061 0.0033 'International Tables Vol C Tables 4.2.6.8 and 6.1.1.4'
O O 0.0106 0.0060 'International Tables Vol C Tables 4.2.6.8 and 6.1.1.4'
Ru Ru -1.2594 0.8363 'International Tables Vol C Tables 4.2.6.8 and 6.1.1.4'

loop_
_geom_angle_atom_site_label_1
_geom_angle_atom_site_label_2
_geom_angle_atom_site_label_3
_geom_angle
C1 Ru1 C2 86.7(4)
C1 Ru1 N3 98.3(3)
C2 Ru1 N3 174.8(3)
C1 Ru1 N1 173.2(3)
C2 Ru1 N1 90.2(3)
N3 Ru1 N1 84.6(2)
C1 Ru1 O5 100.0(3)
C2 Ru1 O5 99.8(3)
N3 Ru1 O5 80.8(2)
N1 Ru1 O5 86.5(2)
C1 Ru1 Ru2 92.3(3)
C2 Ru1 Ru2 92.5(3)
N3 Ru1 Ru2 85.87(19)
N1 Ru1 Ru2 81.81(18)
O5 Ru1 Ru2 163.01(15)
C3 Ru2 C4 87.5(4)
C3 Ru2 N2 171.9(3)
C4 Ru2 N2 100.1(3)
C3 Ru2 N4 87.4(3)
C4 Ru2 N4 172.9(3)
N2 Ru2 N4 84.7(3)
C3 Ru2 O6 98.4(3)
C4 Ru2 O6 97.8(3)
N2 Ru2 O6 83.4(3)
N4 Ru2 O6 87.8(2)
C3 Ru2 Ru1 91.2(3)
C4 Ru2 Ru1 93.1(3)
N2 Ru2 Ru1 85.61(18)
N4 Ru2 Ru1 82.00(19)
O6 Ru2 Ru1 165.65(15)
C21 O6 Ru2 124.3(5)
C41 O5 Ru1 123.8(5)
C38 N3 C35 120.1(7)
C38 N3 Ru1 120.7(6)
C35 N3 Ru1 117.6(6)
C11 N1 C15 118.8(8)
C11 N1 Ru1 118.8(6)
C15 N1 Ru1 122.0(6)
C31 N4 C35 117.8(7)
C31 N4 Ru2 118.9(5)
C35 N4 Ru2 122.7(6)
C18 N2 C15 118.7(8)
C18 N2 Ru2 120.4(6)
C15 N2 Ru2 118.8(6)
C36 C37 C38 117.4(8)
C36 C37 C39 122.1(8)
C38 C37 C39 120.5(8)
C33 C34 C36 124.5(8)
C33 C34 C35 118.3(8)
C36 C34 C35 117.3(8)
N4 C31 C32 122.6(8)
N4 C31 H31 118.7
C32 C31 H31 118.7
C21 C23 H23A 109.5
C21 C23 H23B 109.5
H23A C23 H23B 109.5
C21 C23 H23C 109.5
H23A C23 H23C 109.5
H23B C23 H23C 109.5
C32 C33 C34 120.5(8)
C32 C33 H33 119.7
C34 C33 H33 119.7
C33 C32 C31 119.1(8)
C33 C32 H32 120.4
C31 C32 H32 120.4
O1 C1 Ru1 177.5(8)
O2 C2 Ru1 179.1(8)
C37 C36 C34 122.8(8)
C37 C36 H36 118.6
C34 C36 H36 118.6
O3 C3 Ru2 174.8(8)
O6 C21 C23 109.6(8)
O6 C21 C20 107.0(7)
C23 C21 C20 108.4(7)
O6 C21 C22 107.4(8)
C23 C21 C22 111.4(8)
C20 C21 C22 112.9(8)
C37 C39 H39A 109.5
C37 C39 H39B 109.5
H39A C39 H39B 109.5
C37 C39 H39C 109.5
H39A C39 H39C 109.5
H39B C39 H39C 109.5
C21 C22 H22A 109.5
C21 C22 H22B 109.5
H22A C22 H22B 109.5
C21 C22 H22C 109.5
H22A C22 H22C 109.5
H22B C22 H22C 109.5
N2 C18 C17 123.1(8)
N2 C18 C20 117.4(8)
C17 C18 C20 119.5(8)
O4 C4 Ru2 174.0(8)
C16 C17 C18 115.6(9)
C16 C17 C19 122.9(8)
C18 C17 C19 121.5(8)
C38 C40 C41 116.4(8)
C38 C40 H40A 108.2
C41 C40 H40A 108.2
C38 C40 H40B 108.2
C41 C40 H40B 108.2
H40A C40 H40B 107.3
C41 C42 H42A 109.5
C41 C42 H42B 109.5
H42A C42 H42B 109.5
C41 C42 H42C 109.5
H42A C42 H42C 109.5
H42B C42 H42C 109.5
C12 C13 C14 118.7(9)
C12 C13 H13 120.7
C14 C13 H13 120.7
O5 C41 C42 107.1(7)
O5 C41 C43 108.9(6)
C42 C41 C43 112.3(7)
O5 C41 C40 105.7(6)
C42 C41 C40 113.0(7)
C43 C41 C40 109.6(7)
N1 C11 C12 123.6(9)
N1 C11 H11 118.2
C12 C11 H11 118.2
C17 C19 H19A 109.5
C17 C19 H19B 109.5
H19A C19 H19B 109.5
C17 C19 H19C 109.5
H19A C19 H19C 109.5
H19B C19 H19C 109.5
C41 C43 H43A 109.5
C41 C43 H43B 109.5
H43A C43 H43B 109.5
C41 C43 H43C 109.5
H43A C43 H43C 109.5
H43B C43 H43C 109.5
C13 C12 C11 118.6(9)
C13 C12 H12 120.7
C11 C12 H12 120.7
C18 C20 C21 117.3(7)
C18 C20 H20A 108.0
C21 C20 H20A 108.0
C18 C20 H20B 108.0
C21 C20 H20B 108.0
H20A C20 H20B 107.2
N3 C35 N4 118.3(7)
N3 C35 C34 120.1(8)
N4 C35 C34 121.6(8)
N2 C15 N1 117.9(8)
N2 C15 C14 122.9(8)
N1 C15 C14 119.2(8)
N3 C38 C37 122.1(8)
N3 C38 C40 116.7(7)
C37 C38 C40 121.1(8)
C13 C14 C15 120.8(9)
C13 C14 C16 123.5(8)
C15 C14 C16 115.7(8)
C17 C16 C14 123.9(9)
C17 C16 H16 118.1
C14 C16 H16 118.1
F11 B1A F12 110.8(7)
F11 B1A F14 109.9(7)
F12 B1A F14 110.5(7)
F11 B1A F13 107.8(7)
F12 B1A F13 109.6(7)
F14 B1A F13 108.3(7)
F21 B2A F24 109.6(7)
F21 B2A F22 109.7(7)
F24 B2A F22 110.0(7)
F21 B2A F23 110.3(8)
F24 B2A F23 108.6(7)
F22 B2A F23 108.7(7)

loop_
_geom_bond_atom_site_label_1
_geom_bond_atom_site_label_2
_geom_bond_distance
Ru1 C1 1.854(10)
Ru1 C2 1.857(9)
Ru1 N3 2.175(7)
Ru1 N1 2.193(7)
Ru1 O5 2.230(6)
Ru1 Ru2 2.6096(10)
Ru2 C3 1.841(9)
Ru2 C4 1.853(9)
Ru2 N2 2.171(7)
Ru2 N4 2.172(6)
Ru2 O6 2.233(6)
O3 C3 1.150(10)
O1 C1 1.142(10)
O6 C21 1.453(11)
O4 C4 1.151(9)
O2 C2 1.139(9)
O5 C41 1.457(10)
N3 C38 1.332(11)
N3 C35 1.371(10)
N1 C11 1.324(10)
N1 C15 1.381(11)
N4 C31 1.354(10)
N4 C35 1.373(11)
N2 C18 1.338(11)
N2 C15 1.352(11)
C37 C36 1.333(12)
C37 C38 1.434(11)
C37 C39 1.492(12)
C34 C33 1.391(12)
C34 C36 1.403(12)
C34 C35 1.423(11)
C31 C32 1.411(10)
C31 H31 0.9500
C23 C21 1.503(12)
C23 H23A 0.9800
C23 H23B 0.9800
C23 H23C 0.9800
C33 C32 1.357(12)
C33 H33 0.9500
C32 H32 0.9500
C36 H36 0.9500
C21 C20 1.538(13)
C21 C22 1.539(13)
C39 H39A 0.9800
C39 H39B 0.9800
C39 H39C 0.9800
C22 H22A 0.9800
C22 H22B 0.9800
C22 H22C 0.9800
C18 C17 1.448(12)
C18 C20 1.517(11)
C17 C16 1.344(12)
C17 C19 1.501(12)
C40 C38 1.510(12)
C40 C41 1.538(12)
C40 H40A 0.9900
C40 H40B 0.9900
C42 C41 1.516(11)
C42 H42A 0.9800
C42 H42B 0.9800
C42 H42C 0.9800
C13 C12 1.362(13)
C13 C14 1.397(12)
C13 H13 0.9500
C41 C43 1.522(11)
C11 C12 1.411(12)
C11 H11 0.9500
C19 H19A 0.9800
C19 H19B 0.9800
C19 H19C 0.9800
C43 H43A 0.9800
C43 H43B 0.9800
C43 H43C 0.9800
C12 H12 0.9500
C20 H20A 0.9900
C20 H20B 0.9900
C15 C14 1.408(12)
C14 C16 1.415(12)
C16 H16 0.9500
F11 B1A 1.384(9)
F14 B1A 1.393(10)
F12 B1A 1.388(9)
F13 B1A 1.419(9)
F24 B2A 1.379(9)
F23 B2A 1.389(9)
F22 B2A 1.380(9)
F21 B2A 1.368(9)
